data_7019595
loop_
_publ_author_name
'Houton, Edel'
'Taylor, Stephanie M.'
'Beedle, Christopher C.'
'Cano, Joan'
'Piligkos, Stergios'
'Hill, Stephen'
'Ryder, Alan G.'
'Brechin, Euan K.'
'Jones, Leigh F.'

_publ_section_title
;
 Ferromagnetic exchange in a twisted, oxime-bridged [Mn(III)(2)] dimer.
;
_journal_issue 27
_journal_name_full 'Dalton transactions (Cambridge, England : 2003)'
_journal_page_first 8340
_journal_page_last 8347
_journal_paper_doi 10.1039/c2dt30674c
_journal_volume 41
_journal_year 2012
_chemical_formula_sum 'C50 H54 Mn2 N4 O14'
_chemical_formula_weight 1044.85
_chemical_name_common '[Mn2(Napth-sao)2(Napth-saoH)2(MeOH)2].4MeOH'
_chemical_name_systematic
;
?
;
_space_group_IT_number 61
_symmetry_cell_setting orthorhombic
_symmetry_space_group_name_Hall '-P 2ac 2ab'
_symmetry_space_group_name_H-M 'P b c a'
_atom_sites_solution_hydrogens geom
_atom_sites_solution_primary direct
_atom_sites_solution_secondary difmap
_audit_creation_method SHELXL-97
_cell_angle_alpha 90.00
_cell_angle_beta 90.00
_cell_angle_gamma 90.00
_cell_formula_units_Z 4
_cell_length_a 8.4931(17)
_cell_length_b 22.495(5)
_cell_length_c 24.783(5)
_cell_measurement_reflns_used 6049
_cell_measurement_temperature 150(2)
_cell_measurement_theta_max 25.35
_cell_measurement_theta_min 2.9018
_cell_volume 4734.8(17)
_computing_cell_refinement
;
CrysAlisPro, Oxford Diffraction Ltd.,
Version 1.171.34.36 (release 02-08-2010 CrysAlis171 .NET)
(compiled Aug 2 2010,13:00:58)
;
_computing_data_collection
;
CrysAlisPro, Oxford Diffraction Ltd.,
Version 1.171.34.36 (release 02-08-2010 CrysAlis171 .NET)
(compiled Aug 2 2010,13:00:58)
;
_computing_data_reduction
;
CrysAlisPro, Oxford Diffraction Ltd.,
Version 1.171.34.36 (release 02-08-2010 CrysAlis171 .NET)
(compiled Aug 2 2010,13:00:58)
;
_computing_molecular_graphics 'ORTEX (P.McArdle, 1995)'
_computing_publication_material 'SHELXL-97/2 (Sheldrick,1997)'
_computing_structure_refinement 'SHELXL-97 (Sheldrick, 1997)'
_computing_structure_solution 'SHELXS-97 (Sheldrick, 1990)'
_diffrn_ambient_temperature 150(2)
_diffrn_detector_area_resol_mean 16.1048
_diffrn_measured_fraction_theta_full 0.999
_diffrn_measured_fraction_theta_max 0.999
_diffrn_measurement_details
;
1 omega 67.00 93.00 1.0000 60.0000
omega____ theta____ kappa____ phi______ frames
- 18.6403 179.0000 -120.0000 26
2 omega -53.00 63.00 1.0000 60.0000
omega____ theta____ kappa____ phi______ frames
- 18.6403 0.0000 150.0000 116
;
_diffrn_measurement_device_type 'Xcalibur, Sapphire3'
_diffrn_measurement_method '\w scans'
_diffrn_orient_matrix_UB_11 0.0095699000
_diffrn_orient_matrix_UB_12 0.0179696000
_diffrn_orient_matrix_UB_13 0.0232819000
_diffrn_orient_matrix_UB_21 -0.0828823000
_diffrn_orient_matrix_UB_22 0.0032194000
_diffrn_orient_matrix_UB_23 0.0019555000
_diffrn_orient_matrix_UB_31 -0.0037045000
_diffrn_orient_matrix_UB_32 -0.0257099000
_diffrn_orient_matrix_UB_33 0.0165285000
_diffrn_radiation_monochromator graphite
_diffrn_radiation_source 'Enhance (Mo) X-ray Source'
_diffrn_radiation_type 'Mo K\a'
_diffrn_radiation_wavelength 0.7107
_diffrn_reflns_av_R_equivalents 0.0264
_diffrn_reflns_limit_h_max 10
_diffrn_reflns_limit_h_min -10
_diffrn_reflns_limit_k_max 16
_diffrn_reflns_limit_k_min -30
_diffrn_reflns_limit_l_max 15
_diffrn_reflns_limit_l_min -33
_diffrn_reflns_number 14243
_diffrn_reflns_theta_full 25.35
_diffrn_reflns_theta_max 25.35
_diffrn_reflns_theta_min 2.9018
_exptl_absorpt_coefficient_mu 0.607
_exptl_absorpt_correction_T_max 1.00000
_exptl_absorpt_correction_T_min 0.96949
_exptl_absorpt_correction_type multi-scan
_exptl_absorpt_process_details
;
CrysAlisPro, Oxford Diffraction Ltd.,
Version 1.171.34.36 (release 02-08-2010 CrysAlis171 .NET)
(compiled Aug 2 2010,13:00:58)
Empirical absorption correction using spherical harmonics,
implemented in SCALE3 ABSPACK scaling algorithm.
;
_exptl_crystal_colour Brown
_exptl_crystal_density_diffrn 1.466
_exptl_crystal_density_method 'not measured'
_exptl_crystal_description Block
_exptl_crystal_F_000 2176
_exptl_crystal_size_max 0.10
_exptl_crystal_size_mid 0.08
_exptl_crystal_size_min 0.05
_refine_diff_density_max 0.287
_refine_diff_density_min -0.410
_refine_diff_density_rms 0.057
_refine_ls_extinction_method none
_refine_ls_goodness_of_fit_ref 1.133
_refine_ls_hydrogen_treatment mixed
_refine_ls_matrix_type full
_refine_ls_number_parameters 332
_refine_ls_number_reflns 4330
_refine_ls_number_restraints 0
_refine_ls_restrained_S_all 1.133
_refine_ls_R_factor_all 0.0487
_refine_ls_R_factor_gt 0.0384
_refine_ls_shift/su_max 0.009
_refine_ls_shift/su_mean 0.000
_refine_ls_structure_factor_coef Fsqd
_refine_ls_weighting_details 'calc w=1/[\s^2^(Fo^2^)+(0.0409P)^2^+3.5946P] where P=(Fo^2^+2Fc^2^)/3'
_refine_ls_weighting_scheme calc
_refine_ls_wR_factor_gt 0.0933
_refine_ls_wR_factor_ref 0.0984
_reflns_number_gt 3682
_reflns_number_total 4330
_reflns_threshold_expression >2sigma(I)
_cod_data_source_file c2dt30674c.txt
_cod_data_source_block eh68c-1
_cod_depositor_comments
;
The following automatic conversions were performed:

'_symmetry_cell_setting' value 'Orthorhombic' changed to
'orthorhombic' according to
/home/saulius/struct/CIF-dictionaries/cif_core.dic dictionary named
'cif_core.dic' version 2.4.1 from 2010-06-29.

Automatic conversion script
Id: cif_fix_values 1891 2012-01-12 08:04:46Z andrius 
;
_cod_original_cell_volume 4734.9(16)
_cod_original_sg_symbol_H-M Pbca
_cod_database_code 7019595

loop_
_symmetry_equiv_pos_as_xyz
'x, y, z'
'-x+1/2, -y, z+1/2'
'x+1/2, -y+1/2, -z'
'-x, y+1/2, -z+1/2'
'-x, -y, -z'
'x-1/2, y, -z-1/2'
'-x-1/2, y-1/2, z'
'x, -y-1/2, z-1/2'

loop_
_atom_site_label
_atom_site_type_symbol
_atom_site_fract_x
_atom_site_fract_y
_atom_site_fract_z
_atom_site_U_iso_or_equiv
_atom_site_adp_type
_atom_site_occupancy
_atom_site_symmetry_multiplicity
_atom_site_calc_flag
_atom_site_refinement_flags
Mn1 Mn 0.98165(4) 0.010899(15) 0.080358(14) 0.01808(12) Uani 1 1 d .
O1 O 1.14669(19) 0.06308(7) 0.09962(7) 0.0210(4) Uani 1 1 d .
O2 O 0.86384(18) 0.03876(6) -0.02537(6) 0.0188(3) Uani 1 1 d .
O3 O 1.0331(2) -0.03351(7) 0.14230(7) 0.0241(4) Uani 1 1 d .
O4 O 0.6977(2) -0.03909(8) 0.02509(7) 0.0278(4) Uani 1 1 d .
H4 H 0.7293 -0.0112 0.0053 0.033 Uiso 1 1 calc R
O5 O 0.8011(2) 0.06347(9) 0.12519(8) 0.0327(4) Uani 1 1 d .
O6 O 1.3510(3) 0.00276(11) 0.17795(9) 0.0464(6) Uani 1 1 d .
O7 O 0.8561(3) 0.06559(10) 0.23058(8) 0.0421(5) Uani 1 1 d .
N1 N 0.9362(2) 0.06448(8) 0.01828(7) 0.0170(4) Uani 1 1 d .
N2 N 0.8085(2) -0.04989(8) 0.06540(8) 0.0194(4) Uani 1 1 d .
C1 C 1.1529(3) 0.12150(10) 0.09311(9) 0.0186(5) Uani 1 1 d .
C2 C 1.2516(3) 0.15384(10) 0.12949(9) 0.0219(5) Uani 1 1 d .
H2 H 1.3083 0.1330 0.1566 0.026 Uiso 1 1 calc R
C3 C 1.2653(3) 0.21389(11) 0.12589(10) 0.0238(5) Uani 1 1 d .
H3 H 1.3317 0.2343 0.1506 0.029 Uiso 1 1 calc R
C4 C 1.1823(3) 0.24684(10) 0.08592(9) 0.0210(5) Uani 1 1 d .
C5 C 1.1945(3) 0.30954(10) 0.08247(10) 0.0263(6) Uani 1 1 d .
H5 H 1.2584 0.3302 0.1077 0.032 Uiso 1 1 calc R
C6 C 1.1164(3) 0.34078(10) 0.04358(10) 0.0262(6) Uani 1 1 d .
H6 H 1.1270 0.3828 0.0415 0.031 Uiso 1 1 calc R
C7 C 1.0204(3) 0.31055(11) 0.00674(10) 0.0262(6) Uani 1 1 d .
H7 H 0.9656 0.3322 -0.0203 0.031 Uiso 1 1 calc R
C8 C 1.0045(3) 0.24972(11) 0.00928(10) 0.0233(5) Uani 1 1 d .
H8 H 0.9378 0.2301 -0.0158 0.028 Uiso 1 1 calc R
C9 C 1.0858(3) 0.21571(9) 0.04860(9) 0.0185(5) Uani 1 1 d .
C10 C 1.0712(3) 0.15165(10) 0.05267(9) 0.0184(5) Uani 1 1 d .
C11 C 0.9808(3) 0.11934(9) 0.01316(9) 0.0172(5) Uani 1 1 d .
H11 H 0.9519 0.1397 -0.0189 0.021 Uiso 1 1 calc R
C12 C 0.7821(3) -0.09876(10) 0.09092(9) 0.0203(5) Uani 1 1 d .
H12 H 0.6971 -0.1226 0.0786 0.024 Uiso 1 1 calc R
C13 C 0.8703(3) -0.12050(10) 0.13668(9) 0.0196(5) Uani 1 1 d .
C14 C 0.8325(3) -0.17794(10) 0.15927(10) 0.0204(5) Uani 1 1 d .
C15 C 0.7214(3) -0.21780(10) 0.13641(10) 0.0252(5) Uani 1 1 d .
H15 H 0.6691 -0.2071 0.1039 0.030 Uiso 1 1 calc R
C16 C 0.6878(3) -0.27122(11) 0.16015(11) 0.0307(6) Uani 1 1 d .
H16 H 0.6132 -0.2970 0.1438 0.037 Uiso 1 1 calc R
C17 C 0.7619(3) -0.28847(11) 0.20830(11) 0.0313(6) Uani 1 1 d .
H17 H 0.7362 -0.3253 0.2248 0.038 Uiso 1 1 calc R
C18 C 0.8710(3) -0.25184(11) 0.23115(11) 0.0289(6) Uani 1 1 d .
H18 H 0.9224 -0.2637 0.2635 0.035 Uiso 1 1 calc R
C19 C 0.9090(3) -0.19632(10) 0.20741(10) 0.0224(5) Uani 1 1 d .
C20 C 1.0245(3) -0.15885(11) 0.23104(10) 0.0256(5) Uani 1 1 d .
H20 H 1.0755 -0.1711 0.2633 0.031 Uiso 1 1 calc R
C21 C 1.0636(3) -0.10594(11) 0.20850(10) 0.0238(5) Uani 1 1 d .
H21 H 1.1426 -0.0821 0.2249 0.029 Uiso 1 1 calc R
C22 C 0.9879(3) -0.08552(10) 0.16060(9) 0.0195(5) Uani 1 1 d .
C23 C 0.6590(3) 0.08985(13) 0.10646(11) 0.0350(6) Uani 1 1 d .
H23A H 0.6331 0.0740 0.0707 0.052 Uiso 1 1 calc R
H23B H 0.6725 0.1330 0.1041 0.052 Uiso 1 1 calc R
H23C H 0.5734 0.0807 0.1316 0.052 Uiso 1 1 calc R
C24 C 1.4424(4) -0.04192(14) 0.15381(13) 0.0471(8) Uani 1 1 d .
H24A H 1.5484 -0.0416 0.1695 0.071 Uiso 1 1 calc R
H24B H 1.4494 -0.0346 0.1149 0.071 Uiso 1 1 calc R
H24C H 1.3933 -0.0807 0.1602 0.071 Uiso 1 1 calc R
C25 C 1.0127(4) 0.08314(15) 0.23414(12) 0.0449(8) Uani 1 1 d .
H25A H 1.0337 0.1142 0.2073 0.067 Uiso 1 1 calc R
H25B H 1.0811 0.0489 0.2272 0.067 Uiso 1 1 calc R
H25C H 1.0336 0.0987 0.2704 0.067 Uiso 1 1 calc R
H1 H 0.806(4) 0.0614(14) 0.1597(14) 0.049(10) Uiso 1 1 d .
H7H H 0.839(5) 0.0359(16) 0.2569(16) 0.074(12) Uiso 1 1 d .
H6H H 1.282(5) 0.0068(19) 0.1623(17) 0.079(16) Uiso 1 1 d .

loop_
_atom_site_aniso_label
_atom_site_aniso_U_11
_atom_site_aniso_U_22
_atom_site_aniso_U_33
_atom_site_aniso_U_23
_atom_site_aniso_U_13
_atom_site_aniso_U_12
Mn1 0.0223(2) 0.01523(19) 0.01673(19) 0.00134(14) -0.00361(15) -0.00153(14)
O1 0.0236(9) 0.0164(8) 0.0230(8) 0.0012(7) -0.0047(7) -0.0010(7)
O2 0.0239(8) 0.0162(7) 0.0164(8) -0.0030(7) -0.0060(7) -0.0003(6)
O3 0.0310(9) 0.0214(8) 0.0201(8) 0.0043(7) -0.0065(7) -0.0063(7)
O4 0.0270(9) 0.0289(9) 0.0274(9) 0.0120(8) -0.0105(8) -0.0074(7)
O5 0.0327(10) 0.0439(11) 0.0216(9) -0.0006(9) -0.0003(8) 0.0126(8)
O6 0.0343(12) 0.0644(15) 0.0407(12) -0.0274(11) -0.0126(11) 0.0151(11)
O7 0.0469(13) 0.0509(13) 0.0284(10) 0.0089(10) -0.0003(9) 0.0026(10)
N1 0.0195(10) 0.0153(9) 0.0161(9) -0.0027(8) -0.0025(8) 0.0015(8)
N2 0.0215(10) 0.0197(10) 0.0170(9) 0.0017(8) -0.0036(8) -0.0009(8)
C1 0.0187(11) 0.0184(11) 0.0188(11) -0.0019(10) 0.0041(9) -0.0005(9)
C2 0.0220(12) 0.0240(12) 0.0197(12) -0.0016(10) -0.0030(10) 0.0001(10)
C3 0.0218(12) 0.0271(12) 0.0227(12) -0.0061(11) 0.0007(10) -0.0058(10)
C4 0.0207(11) 0.0200(11) 0.0222(12) -0.0033(10) 0.0061(10) -0.0024(9)
C5 0.0256(13) 0.0225(12) 0.0308(13) -0.0084(11) 0.0060(11) -0.0070(10)
C6 0.0293(13) 0.0156(11) 0.0338(14) -0.0016(11) 0.0097(12) -0.0025(10)
C7 0.0316(14) 0.0187(11) 0.0282(13) 0.0038(11) 0.0042(11) 0.0003(10)
C8 0.0280(13) 0.0178(11) 0.0242(13) -0.0013(10) -0.0003(11) -0.0024(10)
C9 0.0184(11) 0.0163(11) 0.0207(11) -0.0020(9) 0.0070(10) -0.0011(9)
C10 0.0196(11) 0.0172(11) 0.0184(11) -0.0009(10) 0.0023(10) -0.0001(9)
C11 0.0204(11) 0.0138(10) 0.0174(11) 0.0013(9) 0.0003(9) 0.0034(9)
C12 0.0204(12) 0.0192(11) 0.0213(12) -0.0010(10) 0.0001(10) -0.0016(9)
C13 0.0203(12) 0.0203(11) 0.0182(11) -0.0009(10) 0.0010(10) 0.0010(9)
C14 0.0188(11) 0.0202(11) 0.0221(12) 0.0014(10) 0.0030(10) 0.0031(9)
C15 0.0286(13) 0.0216(12) 0.0256(13) 0.0027(11) -0.0021(11) -0.0023(10)
C16 0.0330(14) 0.0209(12) 0.0382(15) 0.0009(12) -0.0055(13) -0.0050(11)
C17 0.0334(14) 0.0229(13) 0.0376(15) 0.0089(12) -0.0020(13) -0.0027(11)
C18 0.0293(13) 0.0264(12) 0.0310(14) 0.0103(11) -0.0026(11) 0.0026(11)
C19 0.0234(12) 0.0218(12) 0.0220(12) 0.0015(10) 0.0013(10) 0.0029(10)
C20 0.0265(13) 0.0283(13) 0.0221(12) 0.0063(11) -0.0046(10) 0.0020(10)
C21 0.0256(12) 0.0270(13) 0.0190(11) -0.0005(10) -0.0042(10) -0.0038(10)
C22 0.0235(12) 0.0172(11) 0.0178(11) 0.0020(10) 0.0018(10) -0.0006(9)
C23 0.0317(15) 0.0408(16) 0.0325(15) -0.0008(13) -0.0001(12) 0.0078(12)
C24 0.0513(19) 0.0446(18) 0.0453(18) -0.0097(15) 0.0087(16) 0.0050(15)
C25 0.052(2) 0.0534(19) 0.0294(15) 0.0008(14) 0.0037(14) -0.0060(15)

loop_
_atom_type_symbol
_atom_type_description
_atom_type_scat_dispersion_real
_atom_type_scat_dispersion_imag
_atom_type_scat_source
C C 0.0033 0.0016 'International Tables Vol C Tables 4.2.6.8 and 6.1.1.4'
H H 0.0000 0.0000 'International Tables Vol C Tables 4.2.6.8 and 6.1.1.4'
N N 0.0061 0.0033 'International Tables Vol C Tables 4.2.6.8 and 6.1.1.4'
O O 0.0106 0.0060 'International Tables Vol C Tables 4.2.6.8 and 6.1.1.4'
Mn Mn 0.3368 0.7283 'International Tables Vol C Tables 4.2.6.8 and 6.1.1.4'

loop_
_geom_angle_atom_site_label_1
_geom_angle_atom_site_label_2
_geom_angle_atom_site_label_3
_geom_angle
_geom_angle_site_symmetry_1
_geom_angle_site_symmetry_3
O3 Mn1 O1 87.22(7) . .
O3 Mn1 N1 174.61(7) . .
O1 Mn1 N1 87.88(7) . .
O3 Mn1 N2 87.70(7) . .
O1 Mn1 N2 174.92(7) . .
N1 Mn1 N2 97.20(8) . .
O3 Mn1 O2 95.59(7) . 5_755
O1 Mn1 O2 91.69(7) . 5_755
N1 Mn1 O2 86.81(7) . 5_755
N2 Mn1 O2 88.69(7) . 5_755
O3 Mn1 O5 91.98(7) . .
O1 Mn1 O5 93.13(7) . .
N1 Mn1 O5 86.04(7) . .
N2 Mn1 O5 87.15(8) . .
O2 Mn1 O5 171.22(6) 5_755 .
C1 O1 Mn1 127.94(15) . .
N1 O2 Mn1 115.84(12) . 5_755
C22 O3 Mn1 133.39(15) . .
N2 O4 H4 109.5 . .
C23 O5 Mn1 129.88(16) . .
C23 O5 H1 113(2) . .
Mn1 O5 H1 116(2) . .
C24 O6 H6H 108(4) . .
C25 O7 H7H 108(2) . .
C11 N1 O2 117.05(18) . .
C11 N1 Mn1 126.48(16) . .
O2 N1 Mn1 116.14(12) . .
C12 N2 O4 112.55(18) . .
C12 N2 Mn1 127.42(16) . .
O4 N2 Mn1 119.97(13) . .
O1 C1 C10 123.4(2) . .
O1 C1 C2 116.8(2) . .
C10 C1 C2 119.8(2) . .
C3 C2 C1 121.0(2) . .
C3 C2 H2 119.5 . .
C1 C2 H2 119.5 . .
C2 C3 C4 121.4(2) . .
C2 C3 H3 119.3 . .
C4 C3 H3 119.3 . .
C9 C4 C5 119.6(2) . .
C9 C4 C3 118.8(2) . .
C5 C4 C3 121.6(2) . .
C6 C5 C4 121.3(2) . .
C6 C5 H5 119.3 . .
C4 C5 H5 119.3 . .
C5 C6 C7 119.6(2) . .
C5 C6 H6 120.2 . .
C7 C6 H6 120.2 . .
C8 C7 C6 120.6(2) . .
C8 C7 H7 119.7 . .
C6 C7 H7 119.7 . .
C7 C8 C9 121.3(2) . .
C7 C8 H8 119.3 . .
C9 C8 H8 119.3 . .
C8 C9 C4 117.5(2) . .
C8 C9 C10 122.8(2) . .
C4 C9 C10 119.6(2) . .
C1 C10 C11 120.52(19) . .
C1 C10 C9 119.4(2) . .
C11 C10 C9 120.0(2) . .
N1 C11 C10 124.7(2) . .
N1 C11 H11 117.7 . .
C10 C11 H11 117.7 . .
N2 C12 C13 125.7(2) . .
N2 C12 H12 117.1 . .
C13 C12 H12 117.1 . .
C22 C13 C14 119.7(2) . .
C22 C13 C12 120.7(2) . .
C14 C13 C12 119.5(2) . .
C15 C14 C19 117.1(2) . .
C15 C14 C13 123.9(2) . .
C19 C14 C13 119.0(2) . .
C16 C15 C14 121.4(2) . .
C16 C15 H15 119.3 . .
C14 C15 H15 119.3 . .
C15 C16 C17 121.0(2) . .
C15 C16 H16 119.5 . .
C17 C16 H16 119.5 . .
C18 C17 C16 119.4(2) . .
C18 C17 H17 120.3 . .
C16 C17 H17 120.3 . .
C17 C18 C19 121.0(2) . .
C17 C18 H18 119.5 . .
C19 C18 H18 119.5 . .
C18 C19 C14 120.1(2) . .
C18 C19 C20 120.6(2) . .
C14 C19 C20 119.3(2) . .
C21 C20 C19 121.4(2) . .
C21 C20 H20 119.3 . .
C19 C20 H20 119.3 . .
C20 C21 C22 121.0(2) . .
C20 C21 H21 119.5 . .
C22 C21 H21 119.5 . .
O3 C22 C13 124.2(2) . .
O3 C22 C21 116.3(2) . .
C13 C22 C21 119.5(2) . .
O5 C23 H23A 109.5 . .
O5 C23 H23B 109.5 . .
H23A C23 H23B 109.5 . .
O5 C23 H23C 109.5 . .
H23A C23 H23C 109.5 . .
H23B C23 H23C 109.5 . .
O6 C24 H24A 109.5 . .
O6 C24 H24B 109.5 . .
H24A C24 H24B 109.5 . .
O6 C24 H24C 109.5 . .
H24A C24 H24C 109.5 . .
H24B C24 H24C 109.5 . .
O7 C25 H25A 109.5 . .
O7 C25 H25B 109.5 . .
H25A C25 H25B 109.5 . .
O7 C25 H25C 109.5 . .
H25A C25 H25C 109.5 . .
H25B C25 H25C 109.5 . .

loop_
_geom_bond_atom_site_label_1
_geom_bond_atom_site_label_2
_geom_bond_distance
_geom_bond_site_symmetry_2
Mn1 O3 1.8829(16) .
Mn1 O1 1.8896(16) .
Mn1 N1 1.9922(19) .
Mn1 N2 2.0423(19) .
Mn1 O2 2.1970(16) 5_755
Mn1 O5 2.2323(18) .
O1 C1 1.325(3) .
O2 N1 1.372(2) .
O2 Mn1 2.1970(16) 5_755
O3 C22 1.312(3) .
O4 N2 1.393(2) .
O4 H4 0.8400 .
O5 C23 1.423(3) .
O5 H1 0.86(3) .
O6 C24 1.404(4) .
O6 H6H 0.71(4) .
O7 C25 1.390(4) .
O7 H7H 0.94(4) .
N1 C11 1.297(3) .
N2 C12 1.288(3) .
C1 C10 1.395(3) .
C1 C2 1.430(3) .
C2 C3 1.359(3) .
C2 H2 0.9500 .
C3 C4 1.424(3) .
C3 H3 0.9500 .
C4 C9 1.420(3) .
C4 C5 1.417(3) .
C5 C6 1.365(4) .
C5 H5 0.9500 .
C6 C7 1.400(4) .
C6 H6 0.9500 .
C7 C8 1.376(3) .
C7 H7 0.9500 .
C8 C9 1.418(3) .
C8 H8 0.9500 .
C9 C10 1.450(3) .
C10 C11 1.441(3) .
C11 H11 0.9500 .
C12 C13 1.445(3) .
C12 H12 0.9500 .
C13 C22 1.403(3) .
C13 C14 1.444(3) .
C14 C15 1.420(3) .
C14 C19 1.420(3) .
C15 C16 1.368(3) .
C15 H15 0.9500 .
C16 C17 1.404(4) .
C16 H16 0.9500 .
C17 C18 1.363(4) .
C17 H17 0.9500 .
C18 C19 1.418(3) .
C18 H18 0.9500 .
C19 C20 1.420(3) .
C20 C21 1.356(3) .
C20 H20 0.9500 .
C21 C22 1.426(3) .
C21 H21 0.9500 .
C23 H23A 0.9800 .
C23 H23B 0.9800 .
C23 H23C 0.9800 .
C24 H24A 0.9800 .
C24 H24B 0.9800 .
C24 H24C 0.9800 .
C25 H25A 0.9800 .
C25 H25B 0.9800 .
C25 H25C 0.9800 .
